data_1515934
loop_
_publ_author_name
'Noponen, Virpi'
Nonappa,
'Lahtinen, Manu'
'Valkonen, Arto'
'Salo, Hannu'
'Kolehmainen, Erkki'
'Siev\"anen, Elina'

_publ_section_title
;
 Bile acid--amino acid ester conjugates: gelation, structural properties,
 and thermoreversible solid to solid phase transition
;
_journal_issue 16
_journal_name_full 'Soft Matter'
_journal_page_first 3789
_journal_paper_doi 10.1039/b925795k
_journal_volume 6
_journal_year 2010
_chemical_absolute_configuration syn
_chemical_formula_moiety 'C30 H51 N O5 S'
_chemical_formula_sum 'C30 H51 N O5 S'
_chemical_formula_weight 537.78
_chemical_name_systematic
;
?
;
_space_group_IT_number 4
_symmetry_cell_setting monoclinic
_symmetry_space_group_name_Hall 'P 2yb'
_symmetry_space_group_name_H-M 'P 1 21 1'
_atom_sites_solution_hydrogens geom
_atom_sites_solution_primary direct
_atom_sites_solution_secondary difmap
_cell_angle_alpha 90.00
_cell_angle_beta 102.747(2)
_cell_angle_gamma 90.00
_cell_formula_units_Z 2
_cell_length_a 10.1765(4)
_cell_length_b 7.5262(3)
_cell_length_c 19.5268(8)
_cell_measurement_reflns_used 3725
_cell_measurement_temperature 123(2)
_cell_measurement_theta_max 28.283
_cell_measurement_theta_min 0.407
_cell_volume 1458.71(10)
_computing_cell_refinement 'DENZO-SMN (Otwinowski & Minor, 1997)'
_computing_data_collection 'Collect (Bruker, 2008)'
_computing_data_reduction DENZO-SMN
_computing_molecular_graphics 'ORTEP-3 (Farrugia, 1997); MERCURY (Macrae, <i>et al.</i>, 2006)'
_computing_publication_material SHELXL-97
_computing_structure_refinement 'SHELXL-97 (Sheldrick, 2008)'
_computing_structure_solution 'SIR-2004 (Burla, et al., 2005)'
_diffrn_ambient_temperature 123(2)
_diffrn_detector_area_resol_mean 9
_diffrn_measured_fraction_theta_full 0.999
_diffrn_measured_fraction_theta_max 0.999
_diffrn_measurement_device_type 'Bruker-Nonius Kappa CCD with APEXII detector'
_diffrn_measurement_method '\f and \w scans'
_diffrn_radiation_monochromator graphite
_diffrn_radiation_source 'fine-focus sealed tube'
_diffrn_radiation_type MoK\a
_diffrn_radiation_wavelength 0.71073
_diffrn_reflns_av_R_equivalents 0.0962
_diffrn_reflns_av_sigmaI/netI 0.1037
_diffrn_reflns_limit_h_max 13
_diffrn_reflns_limit_h_min -13
_diffrn_reflns_limit_k_max 9
_diffrn_reflns_limit_k_min -9
_diffrn_reflns_limit_l_max 25
_diffrn_reflns_limit_l_min -25
_diffrn_reflns_number 6520
_diffrn_reflns_theta_full 27.50
_diffrn_reflns_theta_max 27.50
_diffrn_reflns_theta_min 2.51
_exptl_absorpt_coefficient_mu 0.150
_exptl_absorpt_correction_type none
_exptl_crystal_colour colourless
_exptl_crystal_density_diffrn 1.224
_exptl_crystal_density_method 'not measured'
_exptl_crystal_description plate
_exptl_crystal_F_000 588
_exptl_crystal_size_max 0.22
_exptl_crystal_size_mid 0.07
_exptl_crystal_size_min 0.03
_refine_diff_density_max 0.291
_refine_diff_density_min -0.328
_refine_diff_density_rms 0.067
_refine_ls_extinction_method none
_refine_ls_goodness_of_fit_ref 1.068
_refine_ls_hydrogen_treatment mixed
_refine_ls_matrix_type full
_refine_ls_number_parameters 353
_refine_ls_number_reflns 3614
_refine_ls_number_restraints 52
_refine_ls_restrained_S_all 1.063
_refine_ls_R_factor_all 0.1282
_refine_ls_R_factor_gt 0.0719
_refine_ls_shift/su_max 0.000
_refine_ls_shift/su_mean 0.000
_refine_ls_structure_factor_coef Fsqd
_refine_ls_weighting_details 'calc w=1/[\s^2^(Fo^2^)+(0.0048P)^2^+2.2447P] where P=(Fo^2^+2Fc^2^)/3'
_refine_ls_weighting_scheme calc
_refine_ls_wR_factor_gt 0.1090
_refine_ls_wR_factor_ref 0.1297
_reflns_number_gt 2356
_reflns_number_total 3614
_reflns_threshold_expression >2\s(I)
_cod_data_source_file b925795k.txt
_cod_data_source_block (2)
_cod_original_cell_volume 1458.70(10)
_cod_original_sg_symbol_H-M P21
_cod_database_code 1515934

loop_
_symmetry_equiv_pos_as_xyz
'x, y, z'
'-x, y+1/2, -z'

loop_
_atom_site_label
_atom_site_type_symbol
_atom_site_fract_x
_atom_site_fract_y
_atom_site_fract_z
_atom_site_U_iso_or_equiv
_atom_site_adp_type
_atom_site_occupancy
_atom_site_symmetry_multiplicity
_atom_site_calc_flag
_atom_site_refinement_flags
_atom_site_disorder_assembly
_atom_site_disorder_group
S1 S 0.72573(14) 0.6141(3) 0.03574(8) 0.0392(4) Uani 1 1 d . A .
O3 O 0.6463(4) 0.6626(6) 0.8350(2) 0.0364(10) Uani 1 1 d D . .
H3O H 0.672(7) 0.559(4) 0.845(4) 0.055 Uiso 1 1 d D . .
O12 O 0.4039(4) 0.4406(5) 0.53062(18) 0.0278(9) Uani 1 1 d D . .
H12O H 0.423(5) 0.438(9) 0.4913(16) 0.042 Uiso 1 1 d D . .
O24 O 0.2423(4) 0.8151(6) 0.14207(19) 0.0288(9) Uani 1 1 d . . .
O26 O 0.2265(4) 0.6172(10) -0.08813(18) 0.0556(15) Uani 1 1 d . . .
O27 O 0.0909(3) 0.6164(9) -0.01420(17) 0.0444(11) Uani 1 1 d U . .
N24 N 0.2947(5) 0.5544(6) 0.0973(2) 0.0248(11) Uani 1 1 d D A .
H24 H 0.307(6) 0.437(3) 0.105(3) 0.037 Uiso 1 1 d D . .
C1 C 0.2967(6) 0.4983(7) 0.7490(3) 0.0227(13) Uani 1 1 d . . .
H1A H 0.2589 0.4999 0.7916 0.027 Uiso 1 1 calc R . .
H1B H 0.2640 0.3889 0.7225 0.027 Uiso 1 1 calc R . .
C2 C 0.4508(6) 0.4895(8) 0.7717(3) 0.0246(13) Uani 1 1 d . . .
H2A H 0.4780 0.3831 0.8012 0.030 Uiso 1 1 calc R . .
H2B H 0.4903 0.4806 0.7299 0.030 Uiso 1 1 calc R . .
C3 C 0.5017(5) 0.6540(9) 0.8125(2) 0.0275(13) Uani 1 1 d . . .
H3 H 0.4617 0.6598 0.8549 0.033 Uiso 1 1 calc R . .
C4 C 0.4586(5) 0.8184(8) 0.7680(3) 0.0228(13) Uani 1 1 d . . .
H4A H 0.5004 0.8159 0.7267 0.027 Uiso 1 1 calc R . .
H4B H 0.4915 0.9257 0.7958 0.027 Uiso 1 1 calc R . .
C5 C 0.3045(5) 0.8296(8) 0.7426(3) 0.0219(13) Uani 1 1 d . . .
H5 H 0.2666 0.8404 0.7855 0.026 Uiso 1 1 calc R . .
C6 C 0.2655(6) 0.9991(8) 0.6998(3) 0.0277(14) Uani 1 1 d . . .
H6A H 0.3133 1.1014 0.7259 0.033 Uiso 1 1 calc R . .
H6B H 0.1675 1.0197 0.6938 0.033 Uiso 1 1 calc R . .
C7 C 0.3001(5) 0.9886(8) 0.6271(3) 0.0240(12) Uani 1 1 d . . .
H7A H 0.2649 1.0954 0.5995 0.029 Uiso 1 1 calc R . .
H7B H 0.3992 0.9870 0.6328 0.029 Uiso 1 1 calc R . .
C8 C 0.2401(5) 0.8225(7) 0.5872(3) 0.0179(12) Uani 1 1 d . . .
H8 H 0.1397 0.8332 0.5767 0.021 Uiso 1 1 calc R . .
C9 C 0.2801(5) 0.6525(8) 0.6302(2) 0.0186(11) Uani 1 1 d . . .
H9 H 0.3805 0.6436 0.6392 0.022 Uiso 1 1 calc R . .
C10 C 0.2422(5) 0.6599(8) 0.7034(2) 0.0198(11) Uani 1 1 d . . .
C11 C 0.2235(6) 0.4888(7) 0.5875(3) 0.0217(13) Uani 1 1 d . . .
H11A H 0.1241 0.4903 0.5801 0.026 Uiso 1 1 calc R . .
H11B H 0.2566 0.3812 0.6151 0.026 Uiso 1 1 calc R . .
C12 C 0.2614(5) 0.4759(7) 0.5155(3) 0.0195(12) Uani 1 1 d . . .
H12 H 0.2125 0.3732 0.4889 0.023 Uiso 1 1 calc R . .
C13 C 0.2246(4) 0.6453(8) 0.4725(2) 0.0156(10) Uani 1 1 d U . .
C14 C 0.2847(5) 0.8066(7) 0.5176(3) 0.0168(11) Uani 1 1 d U . .
H14 H 0.3843 0.7872 0.5301 0.020 Uiso 1 1 calc R . .
C15 C 0.2609(5) 0.9621(7) 0.4661(3) 0.0206(11) Uani 1 1 d U . .
H15A H 0.3302 1.0551 0.4806 0.025 Uiso 1 1 calc R . .
H15B H 0.1708 1.0150 0.4634 0.025 Uiso 1 1 calc R . .
C16 C 0.2707(5) 0.8807(7) 0.3951(3) 0.0214(12) Uani 1 1 d U . .
H16A H 0.3496 0.9296 0.3795 0.026 Uiso 1 1 calc R . .
H16B H 0.1885 0.9081 0.3589 0.026 Uiso 1 1 calc R . .
C17 C 0.2860(5) 0.6759(7) 0.4062(2) 0.0170(11) Uani 1 1 d U . .
H17 H 0.3846 0.6498 0.4206 0.020 Uiso 1 1 calc R . .
C18 C 0.0690(4) 0.6549(8) 0.4492(2) 0.0220(11) Uani 1 1 d . . .
H18A H 0.0356 0.5506 0.4206 0.033 Uiso 1 1 calc R . .
H18B H 0.0431 0.7630 0.4216 0.033 Uiso 1 1 calc R . .
H18C H 0.0299 0.6570 0.4908 0.033 Uiso 1 1 calc R . .
C19 C 0.0886(5) 0.6633(9) 0.6964(3) 0.0298(13) Uani 1 1 d . . .
H19A H 0.0487 0.5565 0.6715 0.045 Uiso 1 1 calc R . .
H19B H 0.0508 0.7691 0.6700 0.045 Uiso 1 1 calc R . .
H19C H 0.0686 0.6662 0.7432 0.045 Uiso 1 1 calc R . .
C20 C 0.2302(5) 0.5676(7) 0.3399(3) 0.0213(12) Uani 1 1 d . . .
H20 H 0.1302 0.5838 0.3279 0.026 Uiso 1 1 calc R . .
C21 C 0.2585(6) 0.3683(7) 0.3506(3) 0.0266(13) Uani 1 1 d . . .
H21A H 0.2201 0.3046 0.3070 0.040 Uiso 1 1 calc R . .
H21B H 0.2176 0.3244 0.3883 0.040 Uiso 1 1 calc R . .
H21C H 0.3561 0.3484 0.3633 0.040 Uiso 1 1 calc R . .
C22 C 0.2855(4) 0.6388(9) 0.2775(2) 0.0223(11) Uani 1 1 d . . .
H22A H 0.2695 0.7685 0.2734 0.027 Uiso 1 1 calc R . .
H22B H 0.3840 0.6191 0.2874 0.027 Uiso 1 1 calc R . .
C23 C 0.2215(5) 0.5512(8) 0.2077(2) 0.0225(12) Uani 1 1 d . . .
H23A H 0.2547 0.4276 0.2075 0.027 Uiso 1 1 calc R . .
H23B H 0.1226 0.5469 0.2025 0.027 Uiso 1 1 calc R . .
C24 C 0.2543(5) 0.6515(8) 0.1463(2) 0.0226(12) Uani 1 1 d . . .
C25 C 0.3247(4) 0.6341(9) 0.0350(2) 0.0224(11) Uani 1 1 d . . .
H25 H 0.3360 0.7640 0.0452 0.027 Uiso 1 1 calc R A .
C26 C 0.2105(5) 0.6186(10) -0.0299(3) 0.0318(13) Uani 1 1 d U A .
C27 C -0.0224(15) 0.612(3) -0.0756(10) 0.048(3) Uani 0.81(7) 1 d PU A 1
H27A H -0.1074 0.6079 -0.0599 0.072 Uiso 0.81(7) 1 calc PR A 1
H27B H -0.0149 0.5068 -0.1039 0.072 Uiso 0.81(7) 1 calc PR A 1
H27C H -0.0205 0.7193 -0.1039 0.072 Uiso 0.81(7) 1 calc PR A 1
C27B C -0.033(6) 0.672(15) -0.062(3) 0.046(6) Uani 0.19(7) 1 d PU A 2
H27D H -0.1093 0.6505 -0.0399 0.069 Uiso 0.19(7) 1 calc PR A 2
H27E H -0.0454 0.6030 -0.1055 0.069 Uiso 0.19(7) 1 calc PR A 2
H27F H -0.0279 0.7983 -0.0724 0.069 Uiso 0.19(7) 1 calc PR A 2
C28 C 0.4579(5) 0.5717(9) 0.0194(3) 0.0297(14) Uani 1 1 d . A .
H28A H 0.4563 0.4405 0.0155 0.036 Uiso 1 1 calc R . .
H28B H 0.4661 0.6206 -0.0265 0.036 Uiso 1 1 calc R . .
C29 C 0.5814(5) 0.6267(10) 0.0749(3) 0.0308(13) Uani 1 1 d . . .
H29A H 0.5934 0.5462 0.1159 0.037 Uiso 1 1 calc R A .
H29B H 0.5703 0.7494 0.0910 0.037 Uiso 1 1 calc R . .
C30 C 0.8590(5) 0.6464(13) 0.1125(3) 0.0496(19) Uani 1 1 d . . .
H30A H 0.9462 0.6428 0.0991 0.074 Uiso 1 1 calc R A .
H30B H 0.8554 0.5519 0.1466 0.074 Uiso 1 1 calc R . .
H30C H 0.8478 0.7620 0.1336 0.074 Uiso 1 1 calc R . .

loop_
_atom_site_aniso_label
_atom_site_aniso_U_11
_atom_site_aniso_U_22
_atom_site_aniso_U_33
_atom_site_aniso_U_23
_atom_site_aniso_U_13
_atom_site_aniso_U_12
S1 0.0251(7) 0.0523(12) 0.0419(8) -0.0071(9) 0.0106(6) -0.0028(9)
O3 0.035(2) 0.024(2) 0.043(2) 0.005(2) -0.0070(18) -0.004(2)
O12 0.031(2) 0.031(2) 0.021(2) 0.0030(19) 0.0056(17) 0.012(2)
O24 0.039(2) 0.021(2) 0.026(2) 0.0016(19) 0.0079(17) 0.005(2)
O26 0.037(2) 0.114(5) 0.0177(19) -0.003(3) 0.0086(16) 0.003(3)
O27 0.0249(18) 0.086(3) 0.0214(17) -0.006(3) 0.0038(14) -0.007(3)
N24 0.030(2) 0.025(3) 0.020(2) 0.001(2) 0.0074(19) 0.000(2)
C1 0.033(3) 0.015(3) 0.021(3) -0.004(2) 0.009(2) -0.006(3)
C2 0.033(3) 0.021(3) 0.019(3) 0.008(3) 0.002(3) -0.001(3)
C3 0.027(3) 0.035(3) 0.019(2) 0.002(3) 0.003(2) -0.004(3)
C4 0.031(3) 0.017(3) 0.019(3) -0.001(2) 0.004(2) -0.002(3)
C5 0.029(3) 0.023(3) 0.017(3) -0.006(3) 0.012(2) -0.003(3)
C6 0.033(3) 0.020(3) 0.032(3) -0.005(3) 0.010(3) 0.006(3)
C7 0.030(3) 0.021(3) 0.019(3) -0.005(3) 0.000(2) -0.003(3)
C8 0.020(3) 0.013(3) 0.021(3) -0.003(2) 0.005(2) 0.000(2)
C9 0.016(2) 0.020(3) 0.019(2) -0.004(3) 0.0019(18) -0.003(3)
C10 0.022(3) 0.021(3) 0.018(2) -0.003(3) 0.007(2) -0.002(3)
C11 0.031(3) 0.017(3) 0.018(3) 0.001(2) 0.007(2) -0.001(3)
C12 0.023(3) 0.017(3) 0.017(3) 0.000(2) 0.002(2) 0.003(3)
C13 0.014(2) 0.015(2) 0.020(2) 0.002(2) 0.0064(17) 0.000(2)
C14 0.016(2) 0.010(2) 0.023(3) -0.002(2) 0.002(2) 0.001(2)
C15 0.027(3) 0.012(3) 0.021(3) 0.000(2) 0.002(2) -0.002(2)
C16 0.024(3) 0.019(3) 0.020(3) -0.005(2) 0.004(2) -0.002(2)
C17 0.011(2) 0.017(3) 0.022(2) -0.002(2) 0.0034(18) 0.001(2)
C18 0.018(2) 0.026(3) 0.021(2) -0.005(3) 0.0034(19) -0.001(3)
C19 0.030(3) 0.034(3) 0.030(3) -0.001(3) 0.017(2) -0.003(3)
C20 0.021(3) 0.024(3) 0.018(3) 0.001(2) 0.003(2) 0.000(2)
C21 0.037(3) 0.023(3) 0.020(3) 0.003(3) 0.008(2) 0.002(3)
C22 0.020(2) 0.027(3) 0.019(2) 0.000(3) 0.0040(19) -0.002(3)
C23 0.021(3) 0.028(3) 0.017(3) 0.002(2) 0.000(2) -0.001(2)
C24 0.018(2) 0.026(3) 0.022(3) -0.003(3) 0.000(2) 0.000(3)
C25 0.026(2) 0.025(3) 0.017(2) -0.003(3) 0.0071(19) -0.002(3)
C26 0.024(3) 0.048(4) 0.023(3) 0.000(3) 0.006(2) -0.002(3)
C27 0.023(4) 0.093(8) 0.025(5) -0.017(6) 0.001(3) -0.003(6)
C27B 0.027(9) 0.092(13) 0.020(11) -0.014(11) 0.008(9) -0.007(12)
C28 0.028(3) 0.036(4) 0.027(3) 0.001(3) 0.012(2) -0.001(3)
C29 0.024(3) 0.042(4) 0.028(3) 0.004(3) 0.008(2) -0.007(3)
C30 0.024(3) 0.078(5) 0.043(3) 0.013(5) 0.001(2) 0.000(4)

loop_
_atom_type_symbol
_atom_type_description
_atom_type_scat_dispersion_real
_atom_type_scat_dispersion_imag
_atom_type_scat_source
C C 0.0033 0.0000 'International Tables Vol C Tables 4.2.6.8 and 6.1.1.4'
H H 0.0000 0.0000 'International Tables Vol C Tables 4.2.6.8 and 6.1.1.4'
N N 0.0061 0.0000 'International Tables Vol C Tables 4.2.6.8 and 6.1.1.4'
O O 0.0106 0.0000 'International Tables Vol C Tables 4.2.6.8 and 6.1.1.4'
S S 0.1246 0.0000 'International Tables Vol C Tables 4.2.6.8 and 6.1.1.4'

loop_
_geom_angle_atom_site_label_1
_geom_angle_atom_site_label_2
_geom_angle_atom_site_label_3
_geom_angle
C29 S1 C30 100.0(3)
C3 O3 H3O 106(5)
C12 O12 H12O 104(4)
C26 O27 C27B 124(2)
C26 O27 C27 114.2(9)
C24 N24 C25 122.0(5)
C24 N24 H24 118(4)
C25 N24 H24 120(4)
C2 C1 C10 114.6(5)
C2 C1 H1A 108.6
C10 C1 H1A 108.6
C2 C1 H1B 108.6
C10 C1 H1B 108.6
H1A C1 H1B 107.6
C3 C2 C1 109.2(5)
C3 C2 H2A 109.8
C1 C2 H2A 109.8
C3 C2 H2B 109.8
C1 C2 H2B 109.8
H2A C2 H2B 108.3
O3 C3 C2 114.1(5)
O3 C3 C4 106.5(5)
C2 C3 C4 110.2(4)
O3 C3 H3 108.7
C2 C3 H3 108.7
C4 C3 H3 108.7
C3 C4 C5 111.9(5)
C3 C4 H4A 109.2
C5 C4 H4A 109.2
C3 C4 H4B 109.2
C5 C4 H4B 109.2
H4A C4 H4B 107.9
C6 C5 C4 110.2(5)
C6 C5 C10 112.9(4)
C4 C5 C10 113.0(4)
C6 C5 H5 106.7
C4 C5 H5 106.7
C10 C5 H5 106.7
C5 C6 C7 112.1(5)
C5 C6 H6A 109.2
C7 C6 H6A 109.2
C5 C6 H6B 109.2
C7 C6 H6B 109.2
H6A C6 H6B 107.9
C8 C7 C6 111.5(5)
C8 C7 H7A 109.3
C6 C7 H7A 109.3
C8 C7 H7B 109.3
C6 C7 H7B 109.3
H7A C7 H7B 108.0
C7 C8 C14 110.7(5)
C7 C8 C9 112.0(4)
C14 C8 C9 109.0(4)
C7 C8 H8 108.3
C14 C8 H8 108.3
C9 C8 H8 108.3
C11 C9 C8 110.6(4)
C11 C9 C10 112.9(4)
C8 C9 C10 112.4(4)
C11 C9 H9 106.9
C8 C9 H9 106.9
C10 C9 H9 106.9
C1 C10 C19 107.1(4)
C1 C10 C5 108.1(4)
C19 C10 C5 109.1(4)
C1 C10 C9 111.8(4)
C19 C10 C9 111.7(4)
C5 C10 C9 108.9(4)
C9 C11 C12 114.1(4)
C9 C11 H11A 108.7
C12 C11 H11A 108.7
C9 C11 H11B 108.7
C12 C11 H11B 108.7
H11A C11 H11B 107.6
O12 C12 C13 112.4(4)
O12 C12 C11 105.6(4)
C13 C12 C11 111.6(4)
O12 C12 H12 109.1
C13 C12 H12 109.1
C11 C12 H12 109.1
C12 C13 C14 109.0(4)
C12 C13 C18 108.1(4)
C14 C13 C18 112.4(4)
C12 C13 C17 118.7(4)
C14 C13 C17 100.0(4)
C18 C13 C17 108.5(4)
C15 C14 C8 119.3(4)
C15 C14 C13 104.0(4)
C8 C14 C13 114.2(4)
C15 C14 H14 106.1
C8 C14 H14 106.1
C13 C14 H14 106.1
C14 C15 C16 104.8(4)
C14 C15 H15A 110.8
C16 C15 H15A 110.8
C14 C15 H15B 110.8
C16 C15 H15B 110.8
H15A C15 H15B 108.9
C15 C16 C17 106.9(4)
C15 C16 H16A 110.3
C17 C16 H16A 110.3
C15 C16 H16B 110.3
C17 C16 H16B 110.3
H16A C16 H16B 108.6
C20 C17 C16 113.7(4)
C20 C17 C13 118.6(4)
C16 C17 C13 102.3(4)
C20 C17 H17 107.2
C16 C17 H17 107.2
C13 C17 H17 107.2
C13 C18 H18A 109.5
C13 C18 H18B 109.5
H18A C18 H18B 109.5
C13 C18 H18C 109.5
H18A C18 H18C 109.5
H18B C18 H18C 109.5
C10 C19 H19A 109.5
C10 C19 H19B 109.5
H19A C19 H19B 109.5
C10 C19 H19C 109.5
H19A C19 H19C 109.5
H19B C19 H19C 109.5
C17 C20 C21 112.5(4)
C17 C20 C22 110.6(4)
C21 C20 C22 110.9(5)
C17 C20 H20 107.6
C21 C20 H20 107.6
C22 C20 H20 107.6
C20 C21 H21A 109.5
C20 C21 H21B 109.5
H21A C21 H21B 109.5
C20 C21 H21C 109.5
H21A C21 H21C 109.5
H21B C21 H21C 109.5
C23 C22 C20 113.4(4)
C23 C22 H22A 108.9
C20 C22 H22A 108.9
C23 C22 H22B 108.9
C20 C22 H22B 108.9
H22A C22 H22B 107.7
C24 C23 C22 111.6(4)
C24 C23 H23A 109.3
C22 C23 H23A 109.3
C24 C23 H23B 109.3
C22 C23 H23B 109.3
H23A C23 H23B 108.0
O24 C24 N24 122.5(5)
O24 C24 C23 120.8(5)
N24 C24 C23 116.7(5)
N24 C25 C26 113.8(4)
N24 C25 C28 113.7(5)
C26 C25 C28 111.1(4)
N24 C25 H25 105.8
C26 C25 H25 105.8
C28 C25 H25 105.8
O26 C26 O27 123.5(5)
O26 C26 C25 123.9(4)
O27 C26 C25 112.5(4)
O27 C27 H27A 109.5
O27 C27 H27B 109.5
H27A C27 H27B 109.5
O27 C27 H27C 109.5
H27A C27 H27C 109.5
H27B C27 H27C 109.5
O27 C27B H27D 109.5
O27 C27B H27E 109.5
H27D C27B H27E 109.5
O27 C27B H27F 109.5
H27D C27B H27F 109.5
H27E C27B H27F 109.5
C29 C28 C25 113.8(4)
C29 C28 H28A 108.8
C25 C28 H28A 108.8
C29 C28 H28B 108.8
C25 C28 H28B 108.8
H28A C28 H28B 107.7
C28 C29 S1 107.8(3)
C28 C29 H29A 110.2
S1 C29 H29A 110.2
C28 C29 H29B 110.2
S1 C29 H29B 110.2
H29A C29 H29B 108.5
S1 C30 H30A 109.5
S1 C30 H30B 109.5
H30A C30 H30B 109.5
S1 C30 H30C 109.5
H30A C30 H30C 109.5
H30B C30 H30C 109.5

loop_
_geom_bond_atom_site_label_1
_geom_bond_atom_site_label_2
_geom_bond_distance
S1 C29 1.802(5)
S1 C30 1.802(5)
O3 C3 1.442(6)
O3 H3O 0.83(2)
O12 C12 1.439(6)
O12 H12O 0.83(2)
O24 C24 1.238(7)
O26 C26 1.185(6)
O27 C26 1.318(6)
O27 C27B 1.45(6)
O27 C27 1.469(14)
N24 C24 1.338(7)
N24 C25 1.448(6)
N24 H24 0.90(2)
C1 C2 1.535(8)
C1 C10 1.537(7)
C1 H1A 0.9900
C1 H1B 0.9900
C2 C3 1.501(8)
C2 H2A 0.9900
C2 H2B 0.9900
C3 C4 1.521(8)
C3 H3 1.0000
C4 C5 1.539(7)
C4 H4A 0.9900
C4 H4B 0.9900
C5 C6 1.528(8)
C5 C10 1.550(7)
C5 H5 1.0000
C6 C7 1.539(7)
C6 H6A 0.9900
C6 H6B 0.9900
C7 C8 1.527(8)
C7 H7A 0.9900
C7 H7B 0.9900
C8 C14 1.530(7)
C8 C9 1.535(7)
C8 H8 1.0000
C9 C11 1.527(7)
C9 C10 1.563(6)
C9 H9 1.0000
C10 C19 1.538(7)
C11 C12 1.541(7)
C11 H11A 0.9900
C11 H11B 0.9900
C12 C13 1.527(7)
C12 H12 1.0000
C13 C14 1.544(7)
C13 C18 1.549(6)
C13 C17 1.574(6)
C14 C15 1.526(7)
C14 H14 1.0000
C15 C16 1.540(7)
C15 H15A 0.9900
C15 H15B 0.9900
C16 C17 1.560(7)
C16 H16A 0.9900
C16 H16B 0.9900
C17 C20 1.530(7)
C17 H17 1.0000
C18 H18A 0.9800
C18 H18B 0.9800
C18 H18C 0.9800
C19 H19A 0.9800
C19 H19B 0.9800
C19 H19C 0.9800
C20 C21 1.534(8)
C20 C22 1.545(6)
C20 H20 1.0000
C21 H21A 0.9800
C21 H21B 0.9800
C21 H21C 0.9800
C22 C23 1.525(6)
C22 H22A 0.9900
C22 H22B 0.9900
C23 C24 1.516(7)
C23 H23A 0.9900
C23 H23B 0.9900
C25 C26 1.523(7)
C25 C28 1.527(6)
C25 H25 1.0000
C27 H27A 0.9800
C27 H27B 0.9800
C27 H27C 0.9800
C27B H27D 0.9800
C27B H27E 0.9800
C27B H27F 0.9800
C28 C29 1.525(7)
C28 H28A 0.9900
C28 H28B 0.9900
C29 H29A 0.9900
C29 H29B 0.9900
C30 H30A 0.9800
C30 H30B 0.9800
C30 H30C 0.9800

loop_
_geom_hbond_atom_site_label_D
_geom_hbond_atom_site_label_H
_geom_hbond_atom_site_label_A
_geom_hbond_distance_DH
_geom_hbond_distance_HA
_geom_hbond_distance_DA
_geom_hbond_angle_DHA
_geom_hbond_site_symmetry_A
O3 H3O O24 0.83(2) 2.02(2) 2.846(6) 170(7) 2_646
N24 H24 O3 0.90(2) 2.37(3) 3.233(6) 161(5) 2_646

loop_
_geom_torsion_atom_site_label_1
_geom_torsion_atom_site_label_2
_geom_torsion_atom_site_label_3
_geom_torsion_atom_site_label_4
_geom_torsion
C10 C1 C2 C3 58.8(6)
C1 C2 C3 O3 -178.3(4)
C1 C2 C3 C4 -58.7(5)
O3 C3 C4 C5 -177.9(4)
C2 C3 C4 C5 58.0(6)
C3 C4 C5 C6 178.4(4)
C3 C4 C5 C10 -54.2(6)
C4 C5 C6 C7 72.6(6)
C10 C5 C6 C7 -54.8(6)
C5 C6 C7 C8 53.3(6)
C6 C7 C8 C14 -175.5(4)
C6 C7 C8 C9 -53.6(6)
C7 C8 C9 C11 -177.5(5)
C14 C8 C9 C11 -54.6(5)
C7 C8 C9 C10 55.3(5)
C14 C8 C9 C10 178.2(4)
C2 C1 C10 C19 -170.7(4)
C2 C1 C10 C5 -53.2(6)
C2 C1 C10 C9 66.7(6)
C6 C5 C10 C1 175.9(5)
C4 C5 C10 C1 49.9(5)
C6 C5 C10 C19 -67.9(5)
C4 C5 C10 C19 166.1(4)
C6 C5 C10 C9 54.2(5)
C4 C5 C10 C9 -71.7(5)
C11 C9 C10 C1 60.4(6)
C8 C9 C10 C1 -173.7(4)
C11 C9 C10 C19 -59.6(6)
C8 C9 C10 C19 66.3(6)
C11 C9 C10 C5 179.8(4)
C8 C9 C10 C5 -54.3(5)
C8 C9 C11 C12 54.2(6)
C10 C9 C11 C12 -178.9(4)
C9 C11 C12 O12 69.0(6)
C9 C11 C12 C13 -53.3(6)
O12 C12 C13 C14 -66.4(5)
C11 C12 C13 C14 52.0(5)
O12 C12 C13 C18 171.1(4)
C11 C12 C13 C18 -70.5(5)
O12 C12 C13 C17 47.1(6)
C11 C12 C13 C17 165.5(4)
C7 C8 C14 C15 -54.2(6)
C9 C8 C14 C15 -177.8(4)
C7 C8 C14 C13 -178.0(4)
C9 C8 C14 C13 58.3(5)
C12 C13 C14 C15 171.4(4)
C18 C13 C14 C15 -68.8(5)
C17 C13 C14 C15 46.2(5)
C12 C13 C14 C8 -56.9(5)
C18 C13 C14 C8 62.9(6)
C17 C13 C14 C8 177.9(4)
C8 C14 C15 C16 -161.1(4)
C13 C14 C15 C16 -32.5(5)
C14 C15 C16 C17 5.5(6)
C15 C16 C17 C20 151.8(4)
C15 C16 C17 C13 22.7(5)
C12 C13 C17 C20 74.3(6)
C14 C13 C17 C20 -167.5(4)
C18 C13 C17 C20 -49.6(6)
C12 C13 C17 C16 -159.8(4)
C14 C13 C17 C16 -41.5(4)
C18 C13 C17 C16 76.4(5)
C16 C17 C20 C21 174.5(5)
C13 C17 C20 C21 -65.2(6)
C16 C17 C20 C22 50.0(6)
C13 C17 C20 C22 170.3(4)
C17 C20 C22 C23 -173.3(4)
C21 C20 C22 C23 61.3(6)
C20 C22 C23 C24 167.2(4)
C25 N24 C24 O24 -1.3(8)
C25 N24 C24 C23 177.9(4)
C22 C23 C24 O24 -47.2(6)
C22 C23 C24 N24 133.5(5)
C24 N24 C25 C26 -99.1(7)
C24 N24 C25 C28 132.4(5)
C27B O27 C26 O26 -22(6)
C27 O27 C26 O26 -0.1(15)
C27B O27 C26 C25 155(5)
C27 O27 C26 C25 176.6(12)
N24 C25 C26 O26 -153.2(8)
C28 C25 C26 O26 -23.4(10)
N24 C25 C26 O27 30.2(8)
C28 C25 C26 O27 159.9(6)
N24 C25 C28 C29 -65.0(7)
C26 C25 C28 C29 165.1(6)
C25 C28 C29 S1 -160.2(4)
C30 S1 C29 C28 -170.8(5)
